data_4327112
loop_
_publ_author_name
'Dounia Chouffai'
'Giuseppe Zampella'
'Jean-Fran\,cois Capon'
'Luca De Gioia'
'Fr\'ed\'eric Gloaguen'
'Fran\,cois Y. P\'etillon'
'Philippe Schollhammer'
'Jean Talarmin'

_publ_contact_author_address
;Laboratoire de chimie,
electrochimie moleculaire et chimie analytique (UMR 6521)
Universite de Bretagne occidentale
6, avenue Victor Le Gorgeu
CS 93837
F-29238 BREST cedex 3
FRANCE 
;
_publ_contact_author_email philippe.schollhammer@univ-brest.fr
_publ_contact_author_name 'Schollhammer, Philippe'
_publ_section_title
;
 Oxidatively Induced Reactivity of [Fe2(CO)4(\k2-dppe)(\m-pdt)]: an
 Electrochemical and Theoretical Study of the Structure Change and Ligand
 Binding Processes
;
_journal_name_full 'Inorganic Chemistry'
_journal_page_first 12575
_journal_page_last 12585
_journal_paper_doi 10.1021/ic201601q
_journal_volume 50
_journal_year 2011
_chemical_formula_moiety
;
        C35 H39 Fe2 O6 P3 S2, C H2 Cl2, C6 H14
;
_chemical_formula_sum 'C42 H55 Cl2 Fe2 O6 P3 S2'
_chemical_formula_weight 995.49
_chemical_name_systematic
;
 ?
;
_space_group_IT_number 14
_symmetry_cell_setting monoclinic
_symmetry_Int_Tables_number 14
_symmetry_space_group_name_Hall '-P 2yn'
_symmetry_space_group_name_H-M 'P 1 21/n 1'
_atom_sites_solution_hydrogens geom
_atom_sites_solution_primary direct
_atom_sites_solution_secondary difmap
_audit_conform_dict_location ftp://ftp.iucr.org/pub/cif_core.dic
_audit_conform_dict_name cif_core.dic
_audit_conform_dict_version 2.3
_audit_creation_date 2009-04-20T18:56:23-00:00
_audit_creation_method 'WinGX routine CIF_UPDATE'
_cell_angle_alpha 90
_cell_angle_beta 93.334(4)
_cell_angle_gamma 90
_cell_formula_units_Z 4
_cell_length_a 16.9360(9)
_cell_length_b 10.7232(5)
_cell_length_c 25.4174(13)
_cell_measurement_reflns_used 5476
_cell_measurement_temperature 170(2)
_cell_measurement_theta_max 24.39
_cell_measurement_theta_min 2.31
_cell_volume 4608.2(4)
_computing_cell_refinement
;
        CrysAlis RED, Oxford Diffraction Ltd.,
        Version 1.171.32.5 (release 08-05-2007 CrysAlis171 .NET)
        (compiled May  8 2007,13:10:02)
;
_computing_data_collection
;
        CrysAlis CCD, Oxford Diffraction Ltd.,
        Version 1.171.32.5 (release 08-05-2007 CrysAlis171 .NET)
        (compiled May  8 2007,13:10:02)
;
_computing_data_reduction
;
        CrysAlis RED, Oxford Diffraction Ltd.,
        Version 1.171.32.5 (release 08-05-2007 CrysAlis171 .NET)
        (compiled May  8 2007,13:10:02)
;
_computing_molecular_graphics 'ORTEP3 for Windows (Farrugia, 1997)'
_computing_publication_material 'PLATON (Spek, 1980-2002)'
_computing_structure_refinement 'SHELXL-97 (Sheldrick, 1997)'
_computing_structure_solution 'SHELXS-97 (Sheldrick, 1997)'
_diffrn_ambient_temperature 170(2)
_diffrn_detector 'CCD plate'
_diffrn_detector_area_resol_mean 8.3622
_diffrn_measured_fraction_theta_full 0.998
_diffrn_measured_fraction_theta_max 0.998
_diffrn_measurement_device 'Kappa-geometry diffractometer'
_diffrn_measurement_device_type 'Oxford Diffraction XCALIBUR2'
_diffrn_measurement_method
;
4 stepped omega-scans over 115 deg. with kappa -79 deg. (chi -58.3 deg.),
        phi 0, 90, 180, 270 deg.
        step 1 deg., exposure time 150 s
        detector distance 50 mm
        detector angle 30 deg.
;
_diffrn_orient_matrix_UB_11 -0.0014441551
_diffrn_orient_matrix_UB_12 -0.0091014049
_diffrn_orient_matrix_UB_13 0.027572945
_diffrn_orient_matrix_UB_21 0.0409811846
_diffrn_orient_matrix_UB_22 0.0134722953
_diffrn_orient_matrix_UB_23 0.0033362505
_diffrn_orient_matrix_UB_31 -0.0088600723
_diffrn_orient_matrix_UB_32 0.0640986347
_diffrn_orient_matrix_UB_33 0.0032238135
_diffrn_radiation_monochromator graphite
_diffrn_radiation_probe x-ray
_diffrn_radiation_type MoK\a
_diffrn_radiation_wavelength 0.71073
_diffrn_reflns_av_R_equivalents 0.1164
_diffrn_reflns_av_unetI/netI 0.1324
_diffrn_reflns_limit_h_max 20
_diffrn_reflns_limit_h_min -20
_diffrn_reflns_limit_k_max 12
_diffrn_reflns_limit_k_min -9
_diffrn_reflns_limit_l_max 30
_diffrn_reflns_limit_l_min -30
_diffrn_reflns_number 31636
_diffrn_reflns_theta_full 25.35
_diffrn_reflns_theta_max 25.35
_diffrn_reflns_theta_min 2.8
_diffrn_source 'sealed X-ray tube'
_exptl_absorpt_coefficient_mu 0.985
_exptl_absorpt_correction_T_max 0.974
_exptl_absorpt_correction_T_min 0.878
_exptl_absorpt_correction_type analytical
_exptl_absorpt_process_details
;
        CrysAlis RED, Oxford Diffraction Ltd.,
        Version 1.171.32.5 (release 08-05-2007 CrysAlis171 .NET)
        (compiled May  8 2007,13:10:02)
Analytical numeric absorption correction using a multifaceted crystal
        model based on expressions derived by R.C. Clark & J.S. Reid.
        (Clark, R. C. & Reid, J. S. (1995). Acta Cryst. A51, 887-897)
;
_exptl_crystal_colour brown
_exptl_crystal_density_diffrn 1.435
_exptl_crystal_description
;
        flat prism, main axis [0 1 0], main faces {1 0 1}, {0 0 1}
;
_exptl_crystal_F_000 2072
_exptl_crystal_size_max 0.23
_exptl_crystal_size_mid 0.07
_exptl_crystal_size_min 0.03
_refine_diff_density_max 1.389
_refine_diff_density_min -0.395
_refine_diff_density_rms 0.099
_refine_ls_extinction_method none
_refine_ls_goodness_of_fit_ref 1.06
_refine_ls_hydrogen_treatment constr
_refine_ls_matrix_type full
_refine_ls_number_parameters 508
_refine_ls_number_reflns 8405
_refine_ls_number_restraints 228
_refine_ls_restrained_S_all 1.059
_refine_ls_R_factor_all 0.1469
_refine_ls_R_factor_gt 0.0759
_refine_ls_shift/su_max 0
_refine_ls_shift/su_mean 0
_refine_ls_structure_factor_coef Fsqd
_refine_ls_weighting_details 'calc w=1/[\s^2^(Fo^2^)+(0.0673P)^2^+0.0000P] where P=(Fo^2^+2Fc^2^)/3'
_refine_ls_weighting_scheme calc
_refine_ls_wR_factor_gt 0.1531
_refine_ls_wR_factor_ref 0.1829
_reflns_number_gt 4941
_reflns_number_total 8405
_reflns_threshold_expression >2sigma(I)
_cod_data_source_file ic201601q_si_002.cif
_cod_data_source_block dc2-b0
_cod_original_sg_symbol_Hall -P2yn
_cod_database_code 4327112

loop_
_symmetry_equiv_pos_as_xyz
'x, y, z'
'-x+1/2, y+1/2, -z+1/2'
'-x, -y, -z'
'x-1/2, -y-1/2, z-1/2'

loop_
_atom_site_label
_atom_site_type_symbol
_atom_site_fract_x
_atom_site_fract_y
_atom_site_fract_z
_atom_site_U_iso_or_equiv
_atom_site_adp_type
_atom_site_occupancy
_atom_site_symmetry_multiplicity
_atom_site_calc_flag
_atom_site_refinement_flags
_atom_site_disorder_assembly
_atom_site_disorder_group
C1 C 0.3949(4) 0.1344(6) 0.1894(3) 0.0243(15) Uani 1 1 d U . .
C2 C 0.5789(4) 0.1339(7) 0.2288(3) 0.0331(17) Uani 1 1 d U . .
C3 C 0.5929(4) 0.3632(7) 0.2494(3) 0.0318(16) Uani 1 1 d U . .
C4 C 0.5401(4) 0.4549(7) 0.0850(3) 0.0300(16) Uani 1 1 d U . .
H4A H 0.5193 0.5359 0.0716 0.036 Uiso 1 1 calc R . .
H4B H 0.5985 0.459 0.0851 0.036 Uiso 1 1 calc R . .
C5 C 0.5118(4) 0.3542(6) 0.0469(3) 0.0314(16) Uani 1 1 d U . .
H5A H 0.526 0.3776 0.011 0.038 Uiso 1 1 calc R . .
H5B H 0.4534 0.3489 0.0466 0.038 Uiso 1 1 calc R . .
C6 C 0.5469(4) 0.2266(7) 0.0606(3) 0.0327(16) Uani 1 1 d U . .
H6A H 0.6053 0.2329 0.0612 0.039 Uiso 1 1 calc R . .
H6B H 0.53 0.1673 0.0323 0.039 Uiso 1 1 calc R . .
C7 C 0.2677(4) 0.4175(6) 0.1990(3) 0.0270(15) Uani 1 1 d U . .
H7A H 0.2308 0.4245 0.2277 0.032 Uiso 1 1 calc R . .
H7B H 0.2693 0.499 0.1808 0.032 Uiso 1 1 calc R . .
C8 C 0.2391(4) 0.3175(6) 0.1604(3) 0.0300(16) Uani 1 1 d U . .
H8A H 0.1907 0.3458 0.1402 0.036 Uiso 1 1 calc R . .
H8B H 0.2265 0.2403 0.1796 0.036 Uiso 1 1 calc R . .
C10 C 0.4029(4) 0.5260(6) 0.2546(3) 0.0269(15) Uani 1 1 d U . .
C11 C 0.3974(4) 0.6352(7) 0.2244(3) 0.0375(18) Uani 1 1 d U . .
H11 H 0.3744 0.6319 0.1894 0.045 Uiso 1 1 calc R . .
C12 C 0.4249(5) 0.7477(7) 0.2446(3) 0.0422(19) Uani 1 1 d U . .
H12 H 0.4202 0.8208 0.2236 0.051 Uiso 1 1 calc R . .
C13 C 0.4588(4) 0.7546(7) 0.2948(3) 0.0432(19) Uani 1 1 d U . .
H13 H 0.478 0.8319 0.3086 0.052 Uiso 1 1 calc R . .
C14 C 0.4645(4) 0.6494(8) 0.3245(3) 0.0441(19) Uani 1 1 d U . .
H14 H 0.4876 0.6539 0.3594 0.053 Uiso 1 1 calc R . .
C15 C 0.4377(4) 0.5369(7) 0.3051(3) 0.0335(17) Uani 1 1 d U . .
H15 H 0.4431 0.4649 0.3268 0.04 Uiso 1 1 calc R . .
C16 C 0.3514(4) 0.2897(6) 0.2875(2) 0.0256(15) Uani 1 1 d U . .
C17 C 0.4059(4) 0.2031(6) 0.3061(3) 0.0340(17) Uani 1 1 d U . .
H17 H 0.4505 0.1863 0.2863 0.041 Uiso 1 1 calc R . .
C18 C 0.3975(4) 0.1397(7) 0.3528(3) 0.0376(18) Uani 1 1 d U . .
H18 H 0.4365 0.0811 0.3649 0.045 Uiso 1 1 calc R . .
C19 C 0.3327(5) 0.1614(7) 0.3815(3) 0.0391(18) Uani 1 1 d U . .
H19 H 0.3261 0.1169 0.4133 0.047 Uiso 1 1 calc R . .
C20 C 0.2771(4) 0.2486(6) 0.3638(3) 0.0329(17) Uani 1 1 d U . .
H20 H 0.2325 0.2651 0.3837 0.04 Uiso 1 1 calc R . .
C21 C 0.2863(4) 0.3119(6) 0.3172(3) 0.0323(17) Uani 1 1 d U . .
H21 H 0.2478 0.3714 0.3052 0.039 Uiso 1 1 calc R . .
C22 C 0.2995(4) 0.4058(6) 0.0639(2) 0.0240(15) Uani 1 1 d U . .
C23 C 0.3359(4) 0.5230(6) 0.0682(3) 0.0262(15) Uani 1 1 d U . .
H23 H 0.3713 0.5401 0.0976 0.031 Uiso 1 1 calc R . .
C24 C 0.3215(4) 0.6140(6) 0.0306(3) 0.0294(16) Uani 1 1 d U . .
H24 H 0.3464 0.6932 0.0343 0.035 Uiso 1 1 calc R . .
C25 C 0.2704(4) 0.5894(7) -0.0128(3) 0.0329(17) Uani 1 1 d U . .
H25 H 0.2602 0.6519 -0.0388 0.039 Uiso 1 1 calc R . .
C26 C 0.2350(5) 0.4764(7) -0.0182(3) 0.046(2) Uani 1 1 d U . .
H26 H 0.2008 0.4593 -0.0483 0.055 Uiso 1 1 calc R . .
C27 C 0.2488(4) 0.3854(7) 0.0205(3) 0.0382(18) Uani 1 1 d U . .
H27 H 0.2226 0.3073 0.0167 0.046 Uiso 1 1 calc R . .
C28 C 0.2856(4) 0.1475(6) 0.0792(3) 0.0277(15) Uani 1 1 d U . .
C29 C 0.3354(5) 0.0962(7) 0.0436(3) 0.047(2) Uani 1 1 d U . .
H29 H 0.3865 0.1309 0.0403 0.056 Uiso 1 1 calc R . .
C30 C 0.3117(5) -0.0042(7) 0.0131(3) 0.055(2) Uani 1 1 d U . .
H30 H 0.3459 -0.0375 -0.0117 0.066 Uiso 1 1 calc R . .
C31 C 0.2389(6) -0.0563(7) 0.0183(3) 0.053(2) Uani 1 1 d U . .
H31 H 0.2225 -0.1255 -0.0029 0.063 Uiso 1 1 calc R . .
C32 C 0.1904(6) -0.0095(8) 0.0537(4) 0.059(2) Uani 1 1 d U . .
H32 H 0.1401 -0.0461 0.0576 0.071 Uiso 1 1 calc R . .
C33 C 0.2143(5) 0.0919(7) 0.0841(3) 0.046(2) Uani 1 1 d U . .
H33 H 0.1799 0.1236 0.1091 0.055 Uiso 1 1 calc R . .
C34 C 0.7264(5) 0.5210(7) 0.1746(4) 0.054(2) Uani 1 1 d U . .
H34A H 0.7409 0.5883 0.151 0.082 Uiso 1 1 calc R . .
H34B H 0.761 0.5238 0.2069 0.082 Uiso 1 1 calc R . .
H34C H 0.6713 0.5313 0.1835 0.082 Uiso 1 1 calc R . .
C35 C 0.8416(4) 0.2512(8) 0.2212(3) 0.048(2) Uani 1 1 d U . .
H35A H 0.8669 0.2295 0.2556 0.072 Uiso 1 1 calc R . .
H35B H 0.859 0.3344 0.2108 0.072 Uiso 1 1 calc R . .
H35C H 0.8564 0.19 0.1949 0.072 Uiso 1 1 calc R . .
C36 C 0.7244(5) 0.0605(7) 0.1349(3) 0.044(2) Uani 1 1 d U . .
H36A H 0.7477 0.0177 0.1054 0.066 Uiso 1 1 calc R . .
H36B H 0.6684 0.0379 0.1357 0.066 Uiso 1 1 calc R . .
H36C H 0.7524 0.0354 0.168 0.066 Uiso 1 1 calc R . .
O1 O 0.3724(3) 0.0388(5) 0.2031(2) 0.0414(13) Uani 1 1 d U . .
O2 O 0.5795(3) 0.0421(5) 0.2525(2) 0.0550(16) Uani 1 1 d U . .
O3 O 0.6067(3) 0.4257(5) 0.2862(2) 0.0539(16) Uani 1 1 d U . .
O4 O 0.7355(3) 0.4029(4) 0.1489(2) 0.0394(13) Uani 1 1 d U . .
O5 O 0.7551(3) 0.2509(4) 0.22450(18) 0.0369(12) Uani 1 1 d U . .
O6 O 0.7313(3) 0.1909(5) 0.12835(19) 0.0372(12) Uani 1 1 d U . .
P1 P 0.36771(10) 0.37711(17) 0.22704(7) 0.0249(4) Uani 1 1 d U . .
P2 P 0.31871(10) 0.28700(17) 0.11528(7) 0.0248(4) Uani 1 1 d U . .
P3 P 0.69805(10) 0.27997(18) 0.17320(7) 0.0282(4) Uani 1 1 d U . .
S1 S 0.51258(10) 0.43685(15) 0.15318(7) 0.0248(4) Uani 1 1 d U . .
S2 S 0.51944(10) 0.16233(16) 0.12386(7) 0.0272(4) Uani 1 1 d U . .
Fe1 Fe 0.42880(5) 0.27516(9) 0.16533(4) 0.0222(3) Uani 1 1 d U . .
Fe2 Fe 0.57595(5) 0.27198(9) 0.19252(4) 0.0247(3) Uani 1 1 d U . .
C40 C 0.5440(5) 0.7988(8) 0.1343(4) 0.064(2) Uani 1 1 d U . .
H40A H 0.5401 0.7236 0.1565 0.095 Uiso 1 1 calc R . .
H40B H 0.5566 0.8707 0.1577 0.095 Uiso 1 1 calc R . .
Cl1 Cl 0.62042(18) 0.7784(2) 0.09124(13) 0.0943(10) Uani 1 1 d U . .
Cl2 Cl 0.45346(16) 0.8246(2) 0.09969(11) 0.0762(8) Uani 1 1 d U . .
C51A C 0.6290(14) 0.275(2) 0.3949(10) 0.092(8) Uiso 0.5 1 d PDU A 1
H51A H 0.6773 0.2937 0.3769 0.138 Uiso 0.5 1 calc PR A 1
H51B H 0.5898 0.2371 0.3701 0.138 Uiso 0.5 1 calc PR A 1
H51C H 0.6414 0.2179 0.4242 0.138 Uiso 0.5 1 calc PR A 1
C52A C 0.5949(16) 0.3988(19) 0.4167(10) 0.115(11) Uiso 0.5 1 d PDU A 1
H52A H 0.6352 0.4398 0.4405 0.138 Uiso 0.5 1 calc PR A 1
H52B H 0.581 0.4563 0.3871 0.138 Uiso 0.5 1 calc PR A 1
C53A C 0.5213(17) 0.371(3) 0.4467(12) 0.098(4) Uiso 0.5 1 d PDU A 1
H53A H 0.4767 0.349 0.4214 0.118 Uiso 0.5 1 calc PR A 1
H53B H 0.5063 0.4452 0.4667 0.118 Uiso 0.5 1 calc PR A 1
C54A C 0.538(2) 0.260(4) 0.4851(18) 0.118(5) Uiso 0.5 1 d PDU A 1
H54A H 0.552 0.1861 0.4642 0.141 Uiso 0.5 1 calc PR A 1
H54B H 0.5854 0.2813 0.5084 0.141 Uiso 0.5 1 calc PR A 1
C55A C 0.4704(16) 0.225(3) 0.5197(13) 0.105(5) Uiso 0.5 1 d PDU A 1
H55A H 0.425 0.1939 0.4973 0.126 Uiso 0.5 1 calc PR A 1
H55B H 0.453 0.3002 0.5387 0.126 Uiso 0.5 1 calc PR A 1
C56A C 0.4982(15) 0.124(2) 0.5600(9) 0.113(9) Uiso 0.5 1 d PDU A 1
H56A H 0.4551 0.104 0.5828 0.169 Uiso 0.5 1 calc PR A 1
H56B H 0.544 0.1542 0.5816 0.169 Uiso 0.5 1 calc PR A 1
H56C H 0.513 0.0482 0.5411 0.169 Uiso 0.5 1 calc PR A 1
C51B C 0.6078(13) 0.2217(19) 0.3861(8) 0.076(7) Uiso 0.5 1 d PDU B 2
H51D H 0.658 0.216 0.3689 0.113 Uiso 0.5 1 calc PR B 2
H51E H 0.5639 0.2241 0.3592 0.113 Uiso 0.5 1 calc PR B 2
H51F H 0.6019 0.1489 0.4088 0.113 Uiso 0.5 1 calc PR B 2
C52B C 0.6070(14) 0.3428(19) 0.4200(8) 0.084(7) Uiso 0.5 1 d PDU B 2
H52C H 0.6525 0.3421 0.4463 0.101 Uiso 0.5 1 calc PR B 2
H52D H 0.6121 0.4166 0.397 0.101 Uiso 0.5 1 calc PR B 2
C53B C 0.5299(18) 0.351(2) 0.4481(11) 0.098(4) Uiso 0.5 1 d PDU B 2
H53C H 0.4844 0.3423 0.4221 0.118 Uiso 0.5 1 calc PR B 2
H53D H 0.5262 0.4335 0.4653 0.118 Uiso 0.5 1 calc PR B 2
C54B C 0.527(2) 0.245(4) 0.4907(18) 0.118(5) Uiso 0.5 1 d PDU B 2
H54C H 0.5267 0.1634 0.4728 0.141 Uiso 0.5 1 calc PR B 2
H54D H 0.575 0.2502 0.5145 0.141 Uiso 0.5 1 calc PR B 2
C55B C 0.4545(17) 0.253(3) 0.5236(12) 0.105(5) Uiso 0.5 1 d PDU B 2
H55C H 0.4063 0.2505 0.4997 0.126 Uiso 0.5 1 calc PR B 2
H55D H 0.4552 0.3345 0.5421 0.126 Uiso 0.5 1 calc PR B 2
C56B C 0.4499(13) 0.148(2) 0.5647(8) 0.085(7) Uiso 0.5 1 d PDU B 2
H56D H 0.4034 0.1612 0.5853 0.128 Uiso 0.5 1 calc PR B 2
H56E H 0.4978 0.1493 0.5882 0.128 Uiso 0.5 1 calc PR B 2
H56F H 0.4455 0.0676 0.5466 0.128 Uiso 0.5 1 calc PR B 2

loop_
_atom_site_aniso_label
_atom_site_aniso_U_11
_atom_site_aniso_U_22
_atom_site_aniso_U_33
_atom_site_aniso_U_23
_atom_site_aniso_U_13
_atom_site_aniso_U_12
C1 0.024(4) 0.028(4) 0.022(4) 0.000(3) 0.005(3) 0.004(3)
C2 0.029(4) 0.037(4) 0.034(4) 0.001(3) -0.001(3) 0.001(3)
C3 0.031(4) 0.036(4) 0.028(4) 0.006(3) 0.004(3) 0.008(3)
C4 0.022(4) 0.042(4) 0.026(4) 0.007(3) 0.008(3) 0.004(3)
C5 0.021(4) 0.047(4) 0.028(4) 0.004(3) 0.015(3) 0.003(3)
C6 0.030(4) 0.043(4) 0.026(4) -0.006(3) 0.009(3) 0.000(4)
C7 0.021(3) 0.034(4) 0.027(4) 0.004(3) 0.011(3) 0.011(3)
C8 0.025(4) 0.039(4) 0.027(4) 0.009(3) 0.005(3) 0.002(3)
C10 0.021(4) 0.033(4) 0.027(4) -0.002(3) 0.008(3) 0.006(3)
C11 0.041(5) 0.032(4) 0.040(4) 0.003(3) 0.011(4) 0.009(4)
C12 0.045(5) 0.028(4) 0.055(5) 0.001(4) 0.018(4) 0.003(4)
C13 0.030(4) 0.045(5) 0.056(5) -0.008(4) 0.016(4) -0.008(4)
C14 0.038(5) 0.059(5) 0.035(4) -0.011(4) 0.002(4) -0.005(4)
C15 0.034(4) 0.038(4) 0.030(4) -0.001(3) 0.011(3) -0.005(3)
C16 0.028(4) 0.029(4) 0.020(3) -0.005(3) 0.000(3) -0.004(3)
C17 0.036(4) 0.038(4) 0.028(4) 0.006(3) 0.009(3) 0.002(3)
C18 0.037(4) 0.040(5) 0.035(4) 0.012(4) 0.001(3) 0.001(4)
C19 0.049(5) 0.047(5) 0.021(4) 0.008(4) 0.006(3) -0.015(4)
C20 0.038(4) 0.034(4) 0.027(4) 0.000(3) 0.015(3) -0.005(3)
C21 0.034(4) 0.036(4) 0.028(4) 0.005(3) 0.008(3) 0.001(3)
C22 0.020(4) 0.030(3) 0.022(4) 0.003(3) 0.007(3) 0.002(3)
C23 0.024(4) 0.029(4) 0.025(4) 0.000(3) 0.005(3) 0.006(3)
C24 0.028(4) 0.025(4) 0.036(4) -0.001(3) 0.014(3) 0.004(3)
C25 0.032(4) 0.035(4) 0.031(4) 0.010(3) 0.005(3) 0.004(3)
C26 0.053(6) 0.046(5) 0.036(5) 0.003(4) -0.020(4) -0.003(4)
C27 0.038(5) 0.037(4) 0.039(5) 0.002(3) -0.008(3) -0.003(4)
C28 0.028(4) 0.030(4) 0.024(4) 0.006(3) -0.004(3) 0.000(3)
C29 0.032(4) 0.049(5) 0.059(6) -0.024(4) -0.003(4) -0.004(4)
C30 0.047(5) 0.045(5) 0.071(6) -0.029(4) -0.017(4) 0.019(4)
C31 0.070(6) 0.031(5) 0.053(6) -0.006(4) -0.027(4) -0.003(4)
C32 0.062(6) 0.054(6) 0.061(6) -0.006(5) -0.005(4) -0.028(5)
C33 0.049(5) 0.053(5) 0.037(5) -0.003(4) 0.009(4) -0.018(4)
C34 0.053(6) 0.038(4) 0.073(7) -0.003(4) 0.005(5) -0.013(4)
C35 0.021(4) 0.061(6) 0.060(6) -0.003(4) -0.011(4) -0.001(4)
C36 0.036(5) 0.049(4) 0.047(5) -0.010(4) 0.002(4) 0.008(4)
O1 0.044(3) 0.034(3) 0.047(3) 0.007(3) 0.011(3) -0.007(3)
O2 0.054(4) 0.042(3) 0.069(4) 0.027(3) 0.007(3) 0.008(3)
O3 0.052(4) 0.072(4) 0.037(3) -0.018(3) 0.000(3) 0.001(3)
O4 0.033(3) 0.038(3) 0.047(3) 0.007(2) 0.007(2) -0.002(2)
O5 0.028(3) 0.047(3) 0.035(3) 0.003(2) -0.001(2) -0.004(2)
O6 0.029(3) 0.047(3) 0.037(3) -0.007(2) 0.011(2) 0.004(2)
P1 0.0248(10) 0.0289(10) 0.0215(10) 0.0011(8) 0.0056(8) 0.0009(8)
P2 0.0215(9) 0.0290(10) 0.0244(10) 0.0008(8) 0.0041(7) 0.0004(8)
P3 0.0219(9) 0.0336(11) 0.0291(10) 0.0008(9) 0.0019(8) 0.0011(9)
S1 0.0232(9) 0.0263(9) 0.0252(10) 0.0014(8) 0.0052(7) 0.0000(8)
S2 0.0241(10) 0.0288(10) 0.0291(10) -0.0036(8) 0.0051(8) 0.0027(8)
Fe1 0.0204(5) 0.0243(5) 0.0224(5) 0.0011(5) 0.0050(4) 0.0004(4)
Fe2 0.0218(5) 0.0274(5) 0.0250(5) 0.0008(5) 0.0035(4) 0.0004(5)
C40 0.072(6) 0.065(6) 0.053(6) 0.001(5) 0.002(4) -0.016(5)
Cl1 0.094(2) 0.0645(17) 0.129(3) -0.0088(18) 0.0438(19) -0.0158(16)
Cl2 0.0750(18) 0.0736(17) 0.0771(19) -0.0047(14) -0.0200(14) -0.0156(14)

loop_
_atom_type_symbol
_atom_type_description
_atom_type_scat_dispersion_real
_atom_type_scat_dispersion_imag
_atom_type_scat_source
C C 0.0033 0.0016 'International Tables Vol C Tables 4.2.6.8 and 6.1.1.4'
H H 0 0 'International Tables Vol C Tables 4.2.6.8 and 6.1.1.4'
O O 0.0106 0.006 'International Tables Vol C Tables 4.2.6.8 and 6.1.1.4'
P P 0.1023 0.0942 'International Tables Vol C Tables 4.2.6.8 and 6.1.1.4'
S S 0.1246 0.1234 'International Tables Vol C Tables 4.2.6.8 and 6.1.1.4'
Cl Cl 0.1484 0.1585 'International Tables Vol C Tables 4.2.6.8 and 6.1.1.4'
Fe Fe 0.3463 0.8444 'International Tables Vol C Tables 4.2.6.8 and 6.1.1.4'

loop_
_exptl_crystal_face_index_h
_exptl_crystal_face_index_k
_exptl_crystal_face_index_l
_exptl_crystal_face_perp_dist
-1 0 -1 0.015
-1 -1 1 0.1
0 0 1 0.025
1 1 -1 0.085
4 -1 -4 0.045
1 -1 -1 0.09
1 0 1 0.015
-1 1 1 0.09
0 0 -1 0.025
-4 -1 4 0.055
1 0 -1 0.03

loop_
_geom_angle_atom_site_label_1
_geom_angle_atom_site_label_2
_geom_angle_atom_site_label_3
_geom_angle
O1 C1 Fe1 176.9(6)
O2 C2 Fe2 178.8(7)
O3 C3 Fe2 177.3(7)
C5 C4 S1 116.3(5)
C5 C4 H4A 108.2
S1 C4 H4A 108.2
C5 C4 H4B 108.2
S1 C4 H4B 108.2
H4A C4 H4B 107.4
C4 C5 C6 112.9(6)
C4 C5 H5A 109
C6 C5 H5A 109
C4 C5 H5B 109
C6 C5 H5B 109
H5A C5 H5B 107.8
C5 C6 S2 115.0(5)
C5 C6 H6A 108.5
S2 C6 H6A 108.5
C5 C6 H6B 108.5
S2 C6 H6B 108.5
H6A C6 H6B 107.5
C8 C7 P1 109.6(4)
C8 C7 H7A 109.8
P1 C7 H7A 109.8
C8 C7 H7B 109.8
P1 C7 H7B 109.8
H7A C7 H7B 108.2
C7 C8 P2 108.1(4)
C7 C8 H8A 110.1
P2 C8 H8A 110.1
C7 C8 H8B 110.1
P2 C8 H8B 110.1
H8A C8 H8B 108.4
C15 C10 C11 116.6(7)
C15 C10 P1 122.7(6)
C11 C10 P1 120.6(5)
C12 C11 C10 121.0(7)
C12 C11 H11 119.5
C10 C11 H11 119.5
C13 C12 C11 120.6(8)
C13 C12 H12 119.7
C11 C12 H12 119.7
C14 C13 C12 119.0(8)
C14 C13 H13 120.5
C12 C13 H13 120.5
C13 C14 C15 121.3(8)
C13 C14 H14 119.3
C15 C14 H14 119.3
C14 C15 C10 121.4(7)
C14 C15 H15 119.3
C10 C15 H15 119.3
C17 C16 C21 117.9(6)
C17 C16 P1 120.2(5)
C21 C16 P1 121.9(5)
C16 C17 C18 121.8(7)
C16 C17 H17 119.1
C18 C17 H17 119.1
C19 C18 C17 119.9(7)
C19 C18 H18 120
C17 C18 H18 120
C18 C19 C20 119.4(7)
C18 C19 H19 120.3
C20 C19 H19 120.3
C21 C20 C19 120.1(7)
C21 C20 H20 119.9
C19 C20 H20 119.9
C20 C21 C16 120.8(7)
C20 C21 H21 119.6
C16 C21 H21 119.6
C27 C22 C23 117.1(6)
C27 C22 P2 122.4(5)
C23 C22 P2 120.5(5)
C24 C23 C22 121.5(6)
C24 C23 H23 119.2
C22 C23 H23 119.2
C23 C24 C25 119.5(7)
C23 C24 H24 120.2
C25 C24 H24 120.2
C26 C25 C24 120.3(7)
C26 C25 H25 119.8
C24 C25 H25 119.8
C25 C26 C27 119.8(7)
C25 C26 H26 120.1
C27 C26 H26 120.1
C22 C27 C26 121.7(7)
C22 C27 H27 119.1
C26 C27 H27 119.1
C33 C28 C29 117.6(7)
C33 C28 P2 124.3(6)
C29 C28 P2 118.1(5)
C30 C29 C28 120.7(8)
C30 C29 H29 119.7
C28 C29 H29 119.7
C31 C30 C29 120.0(8)
C31 C30 H30 120
C29 C30 H30 120
C32 C31 C30 120.1(8)
C32 C31 H31 120
C30 C31 H31 120
C31 C32 C33 119.8(8)
C31 C32 H32 120.1
C33 C32 H32 120.1
C28 C33 C32 121.8(8)
C28 C33 H33 119.1
C32 C33 H33 119.1
O4 C34 H34A 109.5
O4 C34 H34B 109.5
H34A C34 H34B 109.5
O4 C34 H34C 109.5
H34A C34 H34C 109.5
H34B C34 H34C 109.5
O5 C35 H35A 109.5
O5 C35 H35B 109.5
H35A C35 H35B 109.5
O5 C35 H35C 109.5
H35A C35 H35C 109.5
H35B C35 H35C 109.5
O6 C36 H36A 109.5
O6 C36 H36B 109.5
H36A C36 H36B 109.5
O6 C36 H36C 109.5
H36A C36 H36C 109.5
H36B C36 H36C 109.5
C34 O4 P3 119.6(5)
C35 O5 P3 120.4(5)
C36 O6 P3 117.9(5)
C10 P1 C16 100.7(3)
C10 P1 C7 102.3(3)
C16 P1 C7 105.3(3)
C10 P1 Fe1 123.1(2)
C16 P1 Fe1 116.1(2)
C7 P1 Fe1 107.3(2)
C28 P2 C22 100.0(3)
C28 P2 C8 104.0(3)
C22 P2 C8 102.3(3)
C28 P2 Fe1 118.0(2)
C22 P2 Fe1 124.1(2)
C8 P2 Fe1 106.0(2)
O4 P3 O5 103.8(3)
O4 P3 O6 93.0(3)
O5 P3 O6 103.9(3)
O4 P3 Fe2 121.8(2)
O5 P3 Fe2 110.31(19)
O6 P3 Fe2 121.1(2)
C4 S1 Fe2 111.1(2)
C4 S1 Fe1 113.9(2)
Fe2 S1 Fe1 68.22(6)
C6 S2 Fe1 114.9(2)
C6 S2 Fe2 111.2(2)
Fe1 S2 Fe2 68.40(6)
C1 Fe1 P2 88.1(2)
C1 Fe1 P1 90.1(2)
P2 Fe1 P1 88.05(7)
C1 Fe1 S2 87.0(2)
P2 Fe1 S2 109.68(8)
P1 Fe1 S2 161.89(8)
C1 Fe1 S1 158.7(2)
P2 Fe1 S1 113.11(7)
P1 Fe1 S1 92.33(7)
S2 Fe1 S1 84.19(7)
C1 Fe1 Fe2 103.4(2)
P2 Fe1 Fe2 160.22(7)
P1 Fe1 Fe2 107.70(6)
S2 Fe1 Fe2 55.92(5)
S1 Fe1 Fe2 55.84(5)
C2 Fe2 C3 92.2(3)
C2 Fe2 P3 99.0(2)
C3 Fe2 P3 93.0(2)
C2 Fe2 S2 88.0(2)
C3 Fe2 S2 164.5(2)
P3 Fe2 S2 102.28(8)
C2 Fe2 S1 153.2(2)
C3 Fe2 S1 88.8(2)
P3 Fe2 S1 107.70(8)
S2 Fe2 S1 84.11(7)
C2 Fe2 Fe1 98.8(2)
C3 Fe2 Fe1 109.1(2)
P3 Fe2 Fe1 150.96(7)
S2 Fe2 Fe1 55.67(5)
S1 Fe2 Fe1 55.95(5)
Cl2 C40 Cl1 111.4(5)
Cl2 C40 H40A 109.4
Cl1 C40 H40A 109.4
Cl2 C40 H40B 109.4
Cl1 C40 H40B 109.4
H40A C40 H40B 108
C52A C51A H51A 109.5
C52A C51A H51B 109.5
H51A C51A H51B 109.5
C52A C51A H51C 109.5
H51A C51A H51C 109.5
H51B C51A H51C 109.5
C53A C52A C51A 109.8(12)
C53A C52A H52A 109.7
C51A C52A H52A 109.7
C53A C52A H52B 109.7
C51A C52A H52B 109.7
H52A C52A H52B 108.2
C52A C53A C54A 109.7(12)
C52A C53A H53A 109.7
C54A C53A H53A 109.7
C52A C53A H53B 109.7
C54A C53A H53B 109.7
H53A C53A H53B 108.2
C55A C54A C53A 115.4(14)
C55A C54A H54A 108.4
C53A C54A H54A 108.4
C55A C54A H54B 108.4
C53A C54A H54B 108.4
H54A C54A H54B 107.5
C54A C55A C56A 110.0(14)
C54A C55A H55A 109.7
C56A C55A H55A 109.7
C54A C55A H55B 109.7
C56A C55A H55B 109.7
H55A C55A H55B 108.2
C55A C56A H56A 109.5
C55A C56A H56B 109.5
H56A C56A H56B 109.5
C55A C56A H56C 109.5
H56A C56A H56C 109.5
H56B C56A H56C 109.5
C52B C51B H51D 109.5
C52B C51B H51E 109.5
H51D C51B H51E 109.5
C52B C51B H51F 109.5
H51D C51B H51F 109.5
H51E C51B H51F 109.5
C53B C52B C51B 110.0(13)
C53B C52B H52C 109.7
C51B C52B H52C 109.7
C53B C52B H52D 109.7
C51B C52B H52D 109.7
H52C C52B H52D 108.2
C52B C53B C54B 110.2(12)
C52B C53B H53C 109.6
C54B C53B H53C 109.6
C52B C53B H53D 109.6
C54B C53B H53D 109.6
H53C C53B H53D 108.1
C55B C54B C53B 113.6(14)
C55B C54B H54C 108.8
C53B C54B H54C 108.8
C55B C54B H54D 108.8
C53B C54B H54D 108.8
H54C C54B H54D 107.7
C54B C55B C56B 114.0(14)
C54B C55B H55C 108.8
C56B C55B H55C 108.8
C54B C55B H55D 108.8
C56B C55B H55D 108.8
H55C C55B H55D 107.7
C55B C56B H56D 109.5
C55B C56B H56E 109.5
H56D C56B H56E 109.5
C55B C56B H56F 109.5
H56D C56B H56F 109.5
H56E C56B H56F 109.5

loop_
_geom_bond_atom_site_label_1
_geom_bond_atom_site_label_2
_geom_bond_distance
C1 O1 1.154(7)
C1 Fe1 1.739(7)
C2 O2 1.154(8)
C2 Fe2 1.743(8)
C3 O3 1.162(8)
C3 Fe2 1.756(8)
C4 C5 1.510(9)
C4 S1 1.831(7)
C4 H4A 0.99
C4 H4B 0.99
C5 C6 1.525(9)
C5 H5A 0.99
C5 H5B 0.99
C6 S2 1.834(7)
C6 H6A 0.99
C6 H6B 0.99
C7 C8 1.513(9)
C7 P1 1.850(6)
C7 H7A 0.99
C7 H7B 0.99
C8 P2 1.849(7)
C8 H8A 0.99
C8 H8B 0.99
C10 C15 1.386(10)
C10 C11 1.402(9)
C10 P1 1.829(7)
C11 C12 1.381(10)
C11 H11 0.95
C12 C13 1.370(11)
C12 H12 0.95
C13 C14 1.358(11)
C13 H13 0.95
C14 C15 1.371(10)
C14 H14 0.95
C15 H15 0.95
C16 C17 1.372(9)
C16 C21 1.391(9)
C16 P1 1.835(7)
C17 C18 1.382(9)
C17 H17 0.95
C18 C19 1.373(10)
C18 H18 0.95
C19 C20 1.384(10)
C19 H19 0.95
C20 C21 1.383(9)
C20 H20 0.95
C21 H21 0.95
C22 C27 1.375(9)
C22 C23 1.402(9)
C22 P2 1.839(7)
C23 C24 1.378(9)
C23 H23 0.95
C24 C25 1.386(10)
C24 H24 0.95
C25 C26 1.355(10)
C25 H25 0.95
C26 C27 1.396(10)
C26 H26 0.95
C27 H27 0.95
C28 C33 1.359(10)
C28 C29 1.387(10)
C28 P2 1.826(7)
C29 C30 1.374(10)
C29 H29 0.95
C30 C31 1.367(12)
C30 H30 0.95
C31 C32 1.348(12)
C31 H31 0.95
C32 C33 1.380(11)
C32 H32 0.95
C33 H33 0.95
C34 O4 1.438(9)
C34 H34A 0.98
C34 H34B 0.98
C34 H34C 0.98
C35 O5 1.472(8)
C35 H35A 0.98
C35 H35B 0.98
C35 H35C 0.98
C36 O6 1.414(8)
C36 H36A 0.98
C36 H36B 0.98
C36 H36C 0.98
O4 P3 1.602(5)
O5 P3 1.608(5)
O6 P3 1.614(5)
P1 Fe1 2.217(2)
P2 Fe1 2.199(2)
P3 Fe2 2.155(2)
S1 Fe2 2.2699(19)
S1 Fe1 2.2728(19)
S2 Fe1 2.2626(19)
S2 Fe2 2.269(2)
Fe1 Fe2 2.5474(13)
C40 Cl2 1.744(9)
C40 Cl1 1.756(10)
C40 H40A 0.99
C40 H40B 0.99
C51A C52A 1.557(15)
C51A H51A 0.98
C51A H51B 0.98
C51A H51C 0.98
C52A C53A 1.528(14)
C52A H52A 0.99
C52A H52B 0.99
C53A C54A 1.551(14)
C53A H53A 0.99
C53A H53B 0.99
C54A C55A 1.536(15)
C54A H54A 0.99
C54A H54B 0.99
C55A C56A 1.551(14)
C55A H55A 0.99
C55A H55B 0.99
C56A H56A 0.98
C56A H56B 0.98
C56A H56C 0.98
C51B C52B 1.558(14)
C51B H51D 0.98
C51B H51E 0.98
C51B H51F 0.98
C52B C53B 1.528(14)
C52B H52C 0.99
C52B H52D 0.99
C53B C54B 1.569(14)
C53B H53C 0.99
C53B H53D 0.99
C54B C55B 1.523(14)
C54B H54C 0.99
C54B H54D 0.99
C55B C56B 1.540(14)
C55B H55C 0.99
C55B H55D 0.99
C56B H56D 0.98
C56B H56E 0.98
C56B H56F 0.98
